data_2102660
loop_
_publ_author_name
'K\'alm\'an, Alajos'
'F\'abi\'an, L\'aszl\'o'
'Argay, Gyula'
'Bern\'ath, G\'abor'
'Cs. Gyarmati, Zsuzsanna'

_publ_section_title
;
 Different forms of antiparallel stacking of hydrogen-bonded antidromic
 rings in the solid state: polymorphism with virtually the same unit
 cell and two-dimensional isostructurality with alternating layers
;
_journal_issue 6
_journal_name_full 'Acta Crystallographica Section B'
_journal_page_first 755
_journal_page_last 762
_journal_paper_doi 10.1107/S0108768104024553
_journal_volume 60
_journal_year 2004
_chemical_formula_moiety 'C8 H15 N1 O2'
_chemical_formula_sum 'C8 H15 N O2'
_chemical_formula_weight 157.21
_chemical_name_systematic
;
 trans-2-hydroxy-cycloheptanecarboxamide
;
_space_group_IT_number 61
_symmetry_cell_setting orthorhombic
_symmetry_space_group_name_Hall '-P 2ac 2ab'
_symmetry_space_group_name_H-M 'P b c a'
_atom_sites_solution_hydrogens geom
_atom_sites_solution_primary direct
_atom_sites_solution_secondary difmap
_audit_creation_method SHELXL-97
_cell_angle_alpha 90.00
_cell_angle_beta 90.00
_cell_angle_gamma 90.00
_cell_formula_units_Z 8
_cell_length_a 8.2480(10)
_cell_length_b 19.679(3)
_cell_length_c 10.5810(10)
_cell_measurement_reflns_used 25
_cell_measurement_temperature 293(2)
_cell_measurement_theta_max 17.17
_cell_measurement_theta_min 15.38
_cell_volume 1717.4(4)
_computing_cell_refinement 'CAD4 Express'
_computing_data_collection 'CAD4 Express'
_computing_data_reduction 'XCAD4 (Harms 1996)'
_computing_structure_refinement 'SHELXL-97 (Sheldrick, 1997)'
_computing_structure_solution 'SHELXS-97 (Sheldrick, 1997)'
_diffrn_ambient_temperature 293(2)
_diffrn_measured_fraction_theta_full 0.998
_diffrn_measured_fraction_theta_max 0.998
_diffrn_measurement_device_type 'Enraf-Nonius CAD4'
_diffrn_measurement_method \w--2\q
_diffrn_radiation_monochromator graphite
_diffrn_radiation_source 'fine-focus sealed tube'
_diffrn_radiation_type 'MO k\a'
_diffrn_radiation_wavelength 0.710730
_diffrn_reflns_av_R_equivalents 0.0219
_diffrn_reflns_av_sigmaI/netI 0.0454
_diffrn_reflns_limit_h_max 12
_diffrn_reflns_limit_h_min -12
_diffrn_reflns_limit_k_max 29
_diffrn_reflns_limit_k_min -29
_diffrn_reflns_limit_l_max 15
_diffrn_reflns_limit_l_min -15
_diffrn_reflns_number 6109
_diffrn_reflns_theta_full 31.99
_diffrn_reflns_theta_max 31.99
_diffrn_reflns_theta_min 2.83
_diffrn_standards_decay_% 5
_diffrn_standards_interval_time 60
_diffrn_standards_number 3
_exptl_absorpt_coefficient_mu 0.087
_exptl_absorpt_correction_T_max 0.9795
_exptl_absorpt_correction_T_min 0.8755
_exptl_absorpt_correction_type psi-scan
_exptl_absorpt_process_details 'DATCOR (Reibenspies, 1989)'
_exptl_crystal_colour colourless
_exptl_crystal_density_diffrn 1.216
_exptl_crystal_density_method 'not measured'
_exptl_crystal_description prism
_exptl_crystal_F_000 688
_exptl_crystal_size_max 0.55
_exptl_crystal_size_mid 0.50
_exptl_crystal_size_min 0.20
_refine_diff_density_max 0.297
_refine_diff_density_min -0.199
_refine_ls_extinction_method none
_refine_ls_goodness_of_fit_ref 0.846
_refine_ls_hydrogen_treatment riding
_refine_ls_matrix_type full
_refine_ls_number_parameters 101
_refine_ls_number_reflns 2969
_refine_ls_number_restraints 139
_refine_ls_restrained_S_all 0.827
_refine_ls_R_factor_all 0.0894
_refine_ls_R_factor_gt 0.0453
_refine_ls_shift/su_max 0.000
_refine_ls_shift/su_mean 0.000
_refine_ls_structure_factor_coef Fsqd
_refine_ls_weighting_details 'calc w=1/[\s^2^(Fo^2^)+(0.1000P)^2^+0.0000P] where P=(Fo^2^+2Fc^2^)/3'
_refine_ls_weighting_scheme calc
_refine_ls_wR_factor_gt 0.1298
_refine_ls_wR_factor_ref 0.1451
_reflns_number_gt 1666
_reflns_number_total 2969
_reflns_threshold_expression >2sigma(I)
_cod_data_source_file de5011.cif
_cod_data_source_block bg93a
_cod_original_sg_symbol_H-M Pbca
_cod_original_formula_sum 'C8 H15 N1 O2'
_cod_database_code 2102660

loop_
_symmetry_equiv_pos_as_xyz
'x, y, z'
'-x+1/2, -y, z+1/2'
'-x, y+1/2, -z+1/2'
'x+1/2, -y+1/2, -z'
'-x, -y, -z'
'x-1/2, y, -z-1/2'
'x, -y-1/2, z-1/2'
'-x-1/2, y-1/2, z'

loop_
_atom_site_label
_atom_site_fract_x
_atom_site_fract_y
_atom_site_fract_z
_atom_site_U_iso_or_equiv
_atom_site_adp_type
_atom_site_calc_flag
_atom_site_refinement_flags
_atom_site_occupancy
_atom_site_type_symbol
O1 0.15925(11) 0.23346(5) 0.56171(9) 0.0428(2) Uani d U 1 O
H1 0.1393 0.2663 0.5167 0.056 Uiso calc R 1 H
O2 0.56510(9) 0.16858(5) 0.61384(8) 0.0392(2) Uani d U 1 O
N3 0.39337(12) 0.17709(6) 0.77762(9) 0.0403(3) Uani d U 1 N
H3A 0.4673 0.1941 0.8253 0.052 Uiso calc R 1 H
H3B 0.2972 0.1709 0.8067 0.052 Uiso calc R 1 H
C1 0.29351(12) 0.12841(6) 0.58154(9) 0.0291(2) Uani d U 1 C
H1A 0.2045 0.1163 0.6386 0.038 Uiso calc R 1 H
C2 0.22993(14) 0.18064(6) 0.48698(10) 0.0344(3) Uani d U 1 C
H2 0.3223 0.1996 0.4406 0.045 Uiso calc R 1 H
C3 0.10694(18) 0.15365(9) 0.39157(13) 0.0530(4) Uani d U 1 C
H3C 0.0224 0.1294 0.4367 0.069 Uiso calc R 1 H
H3D 0.0568 0.1918 0.3487 0.069 Uiso calc R 1 H
C4 0.1808(2) 0.10624(11) 0.29291(13) 0.0669(5) Uani d U 1 C
H4A 0.2900 0.1217 0.2747 0.087 Uiso calc R 1 H
H4B 0.1184 0.1103 0.2156 0.087 Uiso calc R 1 H
C5 0.1883(2) 0.03162(10) 0.32952(16) 0.0675(5) Uani d U 1 C
H5A 0.0842 0.0111 0.3106 0.088 Uiso calc R 1 H
H5B 0.2687 0.0095 0.2767 0.088 Uiso calc R 1 H
C6 0.22912(18) 0.01696(7) 0.46668(15) 0.0530(4) Uani d U 1 C
H6A 0.2648 -0.0299 0.4735 0.069 Uiso calc R 1 H
H6B 0.1311 0.0216 0.5166 0.069 Uiso calc R 1 H
C7 0.35954(13) 0.06279(6) 0.52316(12) 0.0372(3) Uani d U 1 C
H7A 0.4366 0.0745 0.4574 0.048 Uiso calc R 1 H
H7B 0.4175 0.0376 0.5877 0.048 Uiso calc R 1 H
C8 0.42747(11) 0.16047(5) 0.65990(10) 0.0288(2) Uani d U 1 C

loop_
_atom_site_aniso_label
_atom_site_aniso_U_11
_atom_site_aniso_U_22
_atom_site_aniso_U_33
_atom_site_aniso_U_12
_atom_site_aniso_U_13
_atom_site_aniso_U_23
O1 0.0404(5) 0.0465(5) 0.0415(5) 0.0109(4) -0.0009(4) 0.0079(4)
O2 0.0218(4) 0.0575(5) 0.0382(4) -0.0076(3) 0.0014(3) 0.0049(4)
N3 0.0247(4) 0.0613(7) 0.0348(5) -0.0014(4) -0.0016(4) -0.0073(4)
C1 0.0188(4) 0.0389(5) 0.0296(5) -0.0018(4) 0.0012(4) 0.0025(4)
C2 0.0267(5) 0.0466(6) 0.0301(5) 0.0014(4) -0.0018(4) 0.0039(4)
C3 0.0391(7) 0.0733(9) 0.0466(7) 0.0032(6) -0.0160(6) -0.0013(7)
C4 0.0595(10) 0.1043(14) 0.0368(7) -0.0021(9) -0.0123(7) -0.0143(8)
C5 0.0489(8) 0.0894(13) 0.0642(9) -0.0099(8) -0.0037(7) -0.0351(9)
C6 0.0409(7) 0.0527(8) 0.0655(9) -0.0101(6) 0.0028(7) -0.0164(7)
C7 0.0282(5) 0.0402(6) 0.0433(6) -0.0012(4) 0.0028(5) -0.0033(5)
C8 0.0198(4) 0.0346(5) 0.0319(5) -0.0003(4) -0.0020(4) 0.0054(4)

loop_
_atom_type_symbol
_atom_type_description
_atom_type_scat_dispersion_real
_atom_type_scat_dispersion_imag
_atom_type_scat_source
C C 0.0033 0.0016 'International Tables Vol C Tables 4.2.6.8 and 6.1.1.4'
H H 0.0000 0.0000 'International Tables Vol C Tables 4.2.6.8 and 6.1.1.4'
N N 0.0061 0.0033 'International Tables Vol C Tables 4.2.6.8 and 6.1.1.4'
O O 0.0106 0.0060 'International Tables Vol C Tables 4.2.6.8 and 6.1.1.4'

loop_
_geom_angle_atom_site_label_1
_geom_angle_atom_site_label_2
_geom_angle_atom_site_label_3
_geom_angle
C2 O1 H1 109.5
C8 N3 H3A 120.0
C8 N3 H3B 120.0
H3A N3 H3B 120.0
C2 C1 C8 109.15(9)
C2 C1 C7 115.16(9)
C8 C1 C7 108.17(9)
C2 C1 H1A 108.1
C8 C1 H1A 108.1
C7 C1 H1A 108.1
O1 C2 C1 105.47(8)
O1 C2 C3 110.34(10)
C1 C2 C3 115.30(11)
O1 C2 H2 108.5
C1 C2 H2 108.5
C3 C2 H2 108.5
C4 C3 C2 113.55(12)
C4 C3 H3C 108.9
C2 C3 H3C 108.9
C4 C3 H3D 108.9
C2 C3 H3D 108.9
H3C C3 H3D 107.7
C3 C4 C5 115.62(14)
C3 C4 H4A 108.4
C5 C4 H4A 108.4
C3 C4 H4B 108.4
C5 C4 H4B 108.4
H4A C4 H4B 107.4
C6 C5 C4 115.88(13)
C6 C5 H5A 108.3
C4 C5 H5A 108.3
C6 C5 H5B 108.3
C4 C5 H5B 108.3
H5A C5 H5B 107.4
C5 C6 C7 114.75(13)
C5 C6 H6A 108.6
C7 C6 H6A 108.6
C5 C6 H6B 108.6
C7 C6 H6B 108.6
H6A C6 H6B 107.6
C6 C7 C1 113.94(10)
C6 C7 H7A 108.8
C1 C7 H7A 108.8
C6 C7 H7B 108.8
C1 C7 H7B 108.8
H7A C7 H7B 107.7
O2 C8 N3 122.17(10)
O2 C8 C1 120.18(10)
N3 C8 C1 117.63(9)

loop_
_geom_bond_atom_site_label_1
_geom_bond_atom_site_label_2
_geom_bond_distance
O1 C2 1.4302(15)
O1 H1 0.8200
O2 C8 1.2456(12)
N3 C8 1.3181(15)
N3 H3A 0.8600
N3 H3B 0.8600
C1 C2 1.5272(15)
C1 C8 1.5186(14)
C1 C7 1.5316(16)
C1 H1A 0.9800
C2 C3 1.5265(18)
C2 H2 0.9800
C3 C4 1.527(2)
C3 H3C 0.9700
C3 H3D 0.9700
C4 C5 1.520(3)
C4 H4A 0.9700
C4 H4B 0.9700
C5 C6 1.517(2)
C5 H5A 0.9700
C5 H5B 0.9700
C6 C7 1.5256(17)
C6 H6A 0.9700
C6 H6B 0.9700
C7 H7A 0.9700
C7 H7B 0.9700

loop_
_geom_hbond_atom_site_label_D
_geom_hbond_atom_site_label_H
_geom_hbond_atom_site_label_A
_geom_hbond_site_symmetry_A
_geom_hbond_distance_DH
_geom_hbond_distance_HA
_geom_hbond_distance_DA
_geom_hbond_angle_DHA
O1 H1 O2 4_456 0.82 1.98 2.7875(12) 167.8
N3 H3A O1 6_657 0.86 2.13 2.9883(14) 177.1
N3 H3B O2 6_557 0.86 2.09 2.9459(13) 172.6

loop_
_geom_torsion_atom_site_label_1
_geom_torsion_atom_site_label_2
_geom_torsion_atom_site_label_3
_geom_torsion_atom_site_label_4
_geom_torsion
C8 C1 C2 O1 -64.31(11)
C7 C1 C2 O1 173.84(9)
C8 C1 C2 C3 173.70(10)
C7 C1 C2 C3 51.85(13)
O1 C2 C3 C4 169.75(12)
C1 C2 C3 C4 -70.91(16)
C2 C3 C4 C5 87.76(18)
C3 C4 C5 C6 -38.2(2)
C4 C5 C6 C7 -40.1(2)
C5 C6 C7 C1 88.39(15)
C2 C1 C7 C6 -70.69(13)
C8 C1 C7 C6 166.93(10)
C2 C1 C8 O2 -76.23(12)
C7 C1 C8 O2 49.76(13)
C2 C1 C8 N3 105.73(11)
C7 C1 C8 N3 -128.28(11)

loop_
_cod_related_entry_id
_cod_related_entry_database
_cod_related_entry_code
1 ChemSpider 21140169
